data_4348298
loop_
_publ_author_name
'Juli\'a, Fabio'
'Garc\'ia-Legaz, Mar\'ia-Dulce'
'Bautista, Delia'
'Gonz\'alez-Herrero, Pablo'

_publ_section_title
;
 Influence of Ancillary Ligands and Isomerism on the Luminescence of
 Bis-cyclometalated Platinum(IV) Complexes.
;
_journal_issue 15
_journal_name_full 'Inorganic chemistry'
_journal_page_first 7647
_journal_page_last 7660
_journal_paper_doi 10.1021/acs.inorgchem.6b01100
_journal_volume 55
_journal_year 2016
_chemical_formula_sum 'C26 H16 F6 N2 O4 Pt'
_chemical_formula_weight 729.50
_space_group_crystal_system triclinic
_space_group_IT_number 2
_space_group_name_Hall '-P 1'
_space_group_name_H-M_alt 'P -1'
_atom_sites_solution_hydrogens geom
_atom_sites_solution_primary dual
_audit_creation_method SHELXL-2014/7
_cell_angle_alpha 100.955(2)
_cell_angle_beta 107.271(3)
_cell_angle_gamma 104.593(2)
_cell_formula_units_Z 2
_cell_length_a 9.1313(6)
_cell_length_b 11.5755(7)
_cell_length_c 13.0600(8)
_cell_measurement_reflns_used 9859
_cell_measurement_temperature 240(2)
_cell_measurement_theta_max 26.31
_cell_measurement_theta_min 2.15
_cell_volume 1222.16(14)
_computing_cell_refinement 'SAINT V8.34A (Bruker AXS Inc., 2011)'
_computing_data_collection 'APEX2 2014.1-1 (Bruker AXS Inc.)'
_computing_data_reduction 'SAINT V8.34A (Bruker AXS Inc., 2011)'
_computing_molecular_graphics 'Bruker SHELXTL'
_computing_publication_material 'Bruker SHELXTL'
_computing_structure_refinement 'SHELXL-2014/7 (Sheldrick, 2014)'
_computing_structure_solution 'SHELXS-97 (Sheldrick, 2008)'
_diffrn_ambient_temperature 240(2)
_diffrn_detector_area_resol_mean 10.4167
_diffrn_measured_fraction_theta_full 1.000
_diffrn_measured_fraction_theta_max 1.000
_diffrn_measurement_device_type 'Bruker D8 QUEST'
_diffrn_measurement_method '\w-scans and phi scans'
_diffrn_radiation_type MoK\a
_diffrn_radiation_wavelength 0.71073
_diffrn_reflns_av_R_equivalents 0.0565
_diffrn_reflns_av_unetI/netI 0.0370
_diffrn_reflns_Laue_measured_fraction_full 1.000
_diffrn_reflns_Laue_measured_fraction_max 1.000
_diffrn_reflns_limit_h_max 12
_diffrn_reflns_limit_h_min -12
_diffrn_reflns_limit_k_max 15
_diffrn_reflns_limit_k_min -15
_diffrn_reflns_limit_l_max 17
_diffrn_reflns_limit_l_min -17
_diffrn_reflns_number 51952
_diffrn_reflns_point_group_measured_fraction_full 1.000
_diffrn_reflns_point_group_measured_fraction_max 1.000
_diffrn_reflns_theta_full 25.242
_diffrn_reflns_theta_max 28.282
_diffrn_reflns_theta_min 2.157
_diffrn_source 'high brilliance microfocus sealed tube '
_exptl_absorpt_coefficient_mu 5.824
_exptl_absorpt_correction_T_max 0.8622
_exptl_absorpt_correction_T_min 0.7210
_exptl_absorpt_correction_type multi-scan
_exptl_absorpt_process_details SADABS
_exptl_crystal_colour colourless
_exptl_crystal_density_diffrn 1.982
_exptl_crystal_description prism
_exptl_crystal_F_000 700
_exptl_crystal_size_max 0.070
_exptl_crystal_size_mid 0.060
_exptl_crystal_size_min 0.021
_refine_diff_density_max 1.724
_refine_diff_density_min -1.099
_refine_diff_density_rms 0.190
_refine_ls_extinction_method none
_refine_ls_goodness_of_fit_ref 1.039
_refine_ls_hydrogen_treatment constr
_refine_ls_matrix_type full
_refine_ls_number_parameters 347
_refine_ls_number_reflns 6063
_refine_ls_number_restraints 3
_refine_ls_restrained_S_all 1.039
_refine_ls_R_factor_all 0.0657
_refine_ls_R_factor_gt 0.0490
_refine_ls_shift/su_max 0.001
_refine_ls_shift/su_mean 0.000
_refine_ls_structure_factor_coef Fsqd
_refine_ls_weighting_details 'w=1/[\s^2^(Fo^2^)+(0.0746P)^2^+4.9410P] where P=(Fo^2^+2Fc^2^)/3'
_refine_ls_weighting_scheme calc
_refine_ls_wR_factor_gt 0.1205
_refine_ls_wR_factor_ref 0.1301
_reflns_Friedel_coverage 0.000
_reflns_number_gt 4920
_reflns_number_total 6063
_reflns_threshold_expression 'I > 2\s(I)'
_cod_data_source_file ic6b01100_si_002.cif
_cod_data_source_block faf80a_1_0msp075_a
_cod_original_cell_volume 1222.16(13)
_cod_database_code 4348298
_shelx_shelxl_version_number 2014/7
_shelx_space_group_comment
;
The symmetry employed for this shelxl refinement is uniquely defined
by the following loop, which should always be used as a source of
symmetry information in preference to the above space-group names.
They are only intended as comments.
;
_shelx_estimated_absorpt_t_min 0.686
_shelx_estimated_absorpt_t_max 0.887

loop_
_space_group_symop_operation_xyz
'x, y, z'
'-x, -y, -z'

loop_
_atom_site_label
_atom_site_type_symbol
_atom_site_fract_x
_atom_site_fract_y
_atom_site_fract_z
_atom_site_U_iso_or_equiv
_atom_site_adp_type
_atom_site_occupancy
_atom_site_site_symmetry_order
_atom_site_calc_flag
_atom_site_refinement_flags_posn
_atom_site_refinement_flags_adp
_atom_site_refinement_flags_occupancy
_atom_site_disorder_assembly
_atom_site_disorder_group
Pt1 Pt 0.49658(3) 0.74740(2) 0.25470(2) 0.02909(10) Uani 1 1 d . . . . .
N1 N 0.5053(7) 0.7693(6) 0.1060(5) 0.0331(12) Uani 1 1 d . . . . .
N2 N 0.5045(7) 0.7287(6) 0.4076(5) 0.0334(12) Uani 1 1 d . . . . .
O1 O 0.3101(7) 0.5691(5) 0.1647(6) 0.0557(16) Uani 1 1 d . . . . .
O2 O 0.2236(10) 0.5049(8) 0.2945(6) 0.084(2) Uani 1 1 d . . . . .
O3 O 0.3053(7) 0.8243(6) 0.2468(5) 0.0492(14) Uani 1 1 d . . . . .
C1 C 0.6732(9) 0.9144(6) 0.3167(7) 0.0365(15) Uani 1 1 d . . . . .
C2 C 0.7572(10) 0.9833(8) 0.4218(7) 0.050(2) Uani 1 1 d . . . . .
H2 H 0.7366 0.9537 0.4800 0.060 Uiso 1 1 calc R U . . .
C3 C 0.8765(11) 1.0996(8) 0.4483(10) 0.058(2) Uani 1 1 d . . . . .
H3 H 0.9359 1.1449 0.5237 0.070 Uiso 1 1 calc R U . . .
C4 C 0.9071(12) 1.1473(8) 0.3674(8) 0.057(2) Uani 1 1 d . . . . .
H4 H 0.9857 1.2257 0.3855 0.068 Uiso 1 1 calc R U . . .
C5 C 0.8192(10) 1.0772(8) 0.2563(8) 0.050(2) Uani 1 1 d . . . . .
H5 H 0.8396 1.1096 0.1992 0.060 Uiso 1 1 calc R U . . .
C6 C 0.7055(8) 0.9641(7) 0.2277(7) 0.0389(16) Uani 1 1 d . . . . .
C7 C 0.6125(9) 0.8815(7) 0.1138(6) 0.0395(16) Uani 1 1 d . . . . .
C8 C 0.6271(10) 0.9069(8) 0.0174(7) 0.0494(19) Uani 1 1 d . . . . .
H8 H 0.7027 0.9814 0.0215 0.059 Uiso 1 1 calc R U . . .
C9 C 0.5282(12) 0.8203(9) -0.0861(7) 0.054(2) Uani 1 1 d . . . . .
H9 H 0.5313 0.8394 -0.1524 0.064 Uiso 1 1 calc R U . . .
C10 C 0.4285(14) 0.7098(10) -0.0915(8) 0.071(3) Uani 1 1 d . . . . .
H10 H 0.3677 0.6496 -0.1610 0.085 Uiso 1 1 calc R U . . .
C11 C 0.4160(12) 0.6853(9) 0.0061(7) 0.060(2) Uani 1 1 d . . . . .
H11 H 0.3441 0.6090 0.0021 0.072 Uiso 1 1 calc R U . . .
C12 C 0.6725(8) 0.6683(6) 0.2785(6) 0.0334(15) Uani 1 1 d . . . . .
C13 C 0.7593(10) 0.6478(7) 0.2153(8) 0.051(2) Uani 1 1 d . . . . .
H13 H 0.7395 0.6704 0.1484 0.061 Uiso 1 1 calc R U . . .
C14 C 0.8803(10) 0.5926(8) 0.2474(8) 0.051(2) Uani 1 1 d . . . . .
H14 H 0.9443 0.5811 0.2043 0.061 Uiso 1 1 calc R U . . .
C15 C 0.9006(10) 0.5583(8) 0.3382(8) 0.051(2) Uani 1 1 d . . . . .
H15 H 0.9776 0.5178 0.3579 0.061 Uiso 1 1 calc R U . . .
C16 C 0.8126(11) 0.5785(9) 0.4097(8) 0.057(2) Uani 1 1 d . . . . .
H16 H 0.8298 0.5518 0.4746 0.069 Uiso 1 1 calc R U . . .
C17 C 0.7039(10) 0.6374(7) 0.3806(7) 0.0432(18) Uani 1 1 d . . . . .
C18 C 0.6092(9) 0.6712(7) 0.4511(6) 0.0441(17) Uani 1 1 d . . . . .
C19 C 0.6223(11) 0.6502(8) 0.5545(7) 0.056(2) Uani 1 1 d . . . . .
H19 H 0.6926 0.6085 0.5852 0.067 Uiso 1 1 calc R U . . .
C20 C 0.5306(13) 0.6916(9) 0.6119(7) 0.057(2) Uani 1 1 d . . . . .
H20 H 0.5370 0.6771 0.6812 0.068 Uiso 1 1 calc R U . . .
C21 C 0.4348(15) 0.7513(11) 0.5680(8) 0.074(3) Uani 1 1 d . . . . .
H21 H 0.3768 0.7830 0.6084 0.089 Uiso 1 1 calc R U . . .
C22 C 0.4173(11) 0.7687(9) 0.4628(7) 0.058(2) Uani 1 1 d . . . . .
H22 H 0.3446 0.8083 0.4312 0.069 Uiso 1 1 calc R U . . .
C23 C 0.2291(11) 0.4942(8) 0.2023(8) 0.052(2) Uani 1 1 d . . . . .
C24 C 0.1175(11) 0.3744(9) 0.1102(9) 0.058(2) Uani 1 1 d . . . . .
F1 F 0.158(2) 0.2760(16) 0.1306(15) 0.110(7) Uiso 0.51(2) 1 d . . P A 1
F2 F 0.101(2) 0.3698(15) 0.0041(14) 0.099(6) Uiso 0.51(2) 1 d . . P A 1
F3 F -0.036(2) 0.3451(17) 0.1101(15) 0.115(7) Uiso 0.51(2) 1 d . . P A 1
F1' F 0.200(2) 0.3066(19) 0.0703(18) 0.136(8) Uiso 0.49(2) 1 d . . P A 2
F2' F 0.017(2) 0.3935(17) 0.0255(15) 0.111(7) Uiso 0.49(2) 1 d . . P A 2
F3' F 0.023(2) 0.2967(18) 0.1473(16) 0.115(7) Uiso 0.49(2) 1 d . . P A 2
C25 C 0.2575(11) 0.8855(9) 0.1860(9) 0.062(3) Uani 1 1 d . . . . .
C26 C 0.1274(10) 0.9387(8) 0.2083(8) 0.050(2) Uani 1 1 d . . . . .
O4 O 0.334(2) 0.9442(16) 0.1419(14) 0.077(5) Uiso 0.518(15) 1 d . . P B 1
F4 F 0.1092(18) 0.9317(15) 0.3045(13) 0.084(4) Uiso 0.518(15) 1 d . . P B 1
F5 F -0.0130(18) 0.8776(15) 0.1319(12) 0.095(5) Uiso 0.518(15) 1 d . . P B 1
F6 F 0.1604(18) 1.0577(15) 0.2097(14) 0.101(5) Uiso 0.518(15) 1 d . . P B 1
O4' O 0.259(2) 0.8774(16) 0.0861(14) 0.064(4) Uiso 0.482(15) 1 d . . P B 2
F5' F 0.045(2) 0.9637(19) 0.1234(15) 0.109(6) Uiso 0.482(15) 1 d . . P B 2
F4' F 0.039(2) 0.8700(18) 0.2502(16) 0.104(6) Uiso 0.482(15) 1 d . . P B 2
F6' F 0.206(2) 1.0500(19) 0.2910(19) 0.127(7) Uiso 0.482(15) 1 d . . P B 2

loop_
_atom_site_aniso_label
_atom_site_aniso_U_11
_atom_site_aniso_U_22
_atom_site_aniso_U_33
_atom_site_aniso_U_23
_atom_site_aniso_U_13
_atom_site_aniso_U_12
Pt1 0.02896(14) 0.03189(16) 0.02751(15) 0.01157(10) 0.01102(10) 0.00864(10)
N1 0.033(3) 0.038(3) 0.026(3) 0.010(2) 0.011(2) 0.009(2)
N2 0.036(3) 0.040(3) 0.025(3) 0.010(3) 0.008(2) 0.016(3)
O1 0.050(3) 0.041(3) 0.076(4) 0.023(3) 0.028(3) 0.004(3)
O2 0.099(6) 0.091(6) 0.057(4) 0.038(4) 0.020(4) 0.024(5)
O3 0.046(3) 0.064(4) 0.050(3) 0.026(3) 0.018(3) 0.030(3)
C1 0.034(4) 0.023(3) 0.051(4) 0.006(3) 0.017(3) 0.010(3)
C2 0.052(5) 0.042(5) 0.053(5) 0.012(4) 0.015(4) 0.016(4)
C3 0.040(4) 0.035(5) 0.080(7) -0.005(5) 0.013(5) 0.008(4)
C4 0.055(5) 0.033(4) 0.061(6) 0.000(4) 0.006(4) 0.006(4)
C5 0.045(4) 0.038(5) 0.069(6) 0.013(4) 0.027(4) 0.013(4)
C6 0.028(3) 0.038(4) 0.046(4) 0.005(3) 0.011(3) 0.012(3)
C7 0.039(4) 0.039(4) 0.043(4) 0.010(3) 0.017(3) 0.015(3)
C8 0.053(5) 0.052(5) 0.047(4) 0.017(4) 0.022(4) 0.017(4)
C9 0.075(6) 0.052(5) 0.031(4) 0.012(4) 0.019(4) 0.018(5)
C10 0.094(8) 0.062(6) 0.036(5) 0.003(4) 0.018(5) 0.007(6)
C11 0.063(6) 0.057(6) 0.047(5) 0.013(4) 0.014(4) 0.006(5)
C12 0.030(3) 0.030(4) 0.034(3) 0.013(3) 0.005(3) 0.004(3)
C13 0.056(5) 0.039(4) 0.060(5) 0.010(4) 0.022(4) 0.020(4)
C14 0.044(5) 0.045(5) 0.063(6) 0.012(4) 0.020(4) 0.017(4)
C15 0.039(4) 0.045(5) 0.062(6) 0.009(4) 0.008(4) 0.023(4)
C16 0.050(5) 0.056(6) 0.053(5) 0.022(4) 0.000(4) 0.012(4)
C17 0.047(4) 0.030(4) 0.050(5) 0.011(3) 0.015(4) 0.013(3)
C18 0.045(4) 0.035(4) 0.041(4) 0.010(3) 0.007(3) 0.005(3)
C19 0.064(5) 0.054(5) 0.045(5) 0.021(4) 0.011(4) 0.019(4)
C20 0.083(7) 0.063(6) 0.028(4) 0.015(4) 0.017(4) 0.031(5)
C21 0.105(9) 0.091(8) 0.059(6) 0.034(6) 0.049(6) 0.052(7)
C22 0.063(6) 0.071(6) 0.053(5) 0.024(5) 0.028(4) 0.032(5)
C23 0.054(5) 0.041(5) 0.053(5) 0.020(4) 0.004(4) 0.012(4)
C24 0.041(5) 0.043(5) 0.080(7) 0.012(5) 0.013(5) 0.014(4)
C25 0.061(6) 0.061(6) 0.091(7) 0.050(6) 0.042(5) 0.028(5)
C26 0.041(4) 0.038(4) 0.064(6) 0.015(4) 0.013(4) 0.008(4)

loop_
_atom_type_symbol
_atom_type_description
_atom_type_scat_dispersion_real
_atom_type_scat_dispersion_imag
_atom_type_scat_source
C C 0.0033 0.0016 'International Tables Vol C Tables 4.2.6.8 and 6.1.1.4'
H H 0.0000 0.0000 'International Tables Vol C Tables 4.2.6.8 and 6.1.1.4'
N N 0.0061 0.0033 'International Tables Vol C Tables 4.2.6.8 and 6.1.1.4'
O O 0.0106 0.0060 'International Tables Vol C Tables 4.2.6.8 and 6.1.1.4'
F F 0.0171 0.0103 'International Tables Vol C Tables 4.2.6.8 and 6.1.1.4'
Pt Pt -1.7033 8.3905 'International Tables Vol C Tables 4.2.6.8 and 6.1.1.4'

loop_
_geom_angle_atom_site_label_1
_geom_angle_atom_site_label_2
_geom_angle_atom_site_label_3
_geom_angle
C1 Pt1 C12 87.9(3)
C1 Pt1 N1 83.1(3)
C12 Pt1 N1 93.2(3)
C1 Pt1 N2 94.3(3)
C12 Pt1 N2 83.9(3)
N1 Pt1 N2 176.12(19)
C1 Pt1 O3 94.3(3)
C12 Pt1 O3 172.9(2)
N1 Pt1 O3 93.8(2)
N2 Pt1 O3 89.2(2)
C1 Pt1 O1 171.6(2)
C12 Pt1 O1 91.7(3)
N1 Pt1 O1 88.5(2)
N2 Pt1 O1 94.0(2)
O3 Pt1 O1 87.2(2)
C11 N1 C7 120.6(6)
C11 N1 Pt1 124.9(5)
C7 N1 Pt1 114.4(5)
C22 N2 C18 121.4(7)
C22 N2 Pt1 124.8(5)
C18 N2 Pt1 113.8(5)
C23 O1 Pt1 128.7(6)
C25 O3 Pt1 128.2(6)
C2 C1 C6 117.9(7)
C2 C1 Pt1 130.2(6)
C6 C1 Pt1 111.8(5)
C1 C2 C3 121.7(9)
C1 C2 H2 119.2
C3 C2 H2 119.2
C4 C3 C2 121.2(10)
C4 C3 H3 119.4
C2 C3 H3 119.4
C3 C4 C5 118.2(9)
C3 C4 H4 120.9
C5 C4 H4 120.9
C6 C5 C4 122.2(9)
C6 C5 H5 118.9
C4 C5 H5 118.9
C5 C6 C1 118.7(8)
C5 C6 C7 126.1(8)
C1 C6 C7 115.1(6)
N1 C7 C8 119.4(7)
N1 C7 C6 115.4(6)
C8 C7 C6 125.3(7)
C7 C8 C9 119.1(8)
C7 C8 H8 120.4
C9 C8 H8 120.4
C10 C9 C8 120.4(8)
C10 C9 H9 119.8
C8 C9 H9 119.8
C9 C10 C11 119.7(9)
C9 C10 H10 120.2
C11 C10 H10 120.2
N1 C11 C10 120.7(8)
N1 C11 H11 119.7
C10 C11 H11 119.7
C13 C12 C17 120.0(7)
C13 C12 Pt1 129.4(6)
C17 C12 Pt1 110.6(5)
C12 C13 C14 121.0(8)
C12 C13 H13 119.5
C14 C13 H13 119.5
C15 C14 C13 118.0(9)
C15 C14 H14 121.0
C13 C14 H14 121.0
C14 C15 C16 123.5(8)
C14 C15 H15 118.2
C16 C15 H15 118.2
C17 C16 C15 117.4(8)
C17 C16 H16 121.3
C15 C16 H16 121.3
C16 C17 C12 119.8(8)
C16 C17 C18 123.2(8)
C12 C17 C18 117.0(7)
N2 C18 C19 119.1(8)
N2 C18 C17 114.7(6)
C19 C18 C17 126.2(8)
C20 C19 C18 119.4(8)
C20 C19 H19 120.3
C18 C19 H19 120.3
C21 C20 C19 119.2(8)
C21 C20 H20 120.4
C19 C20 H20 120.4
C20 C21 C22 121.4(9)
C20 C21 H21 119.3
C22 C21 H21 119.3
N2 C22 C21 119.4(9)
N2 C22 H22 120.3
C21 C22 H22 120.3
O2 C23 O1 130.7(10)
O2 C23 C24 118.0(9)
O1 C23 C24 111.3(8)
F1 C24 F2 107.6(13)
F2' C24 F3' 105.2(13)
F2' C24 F1' 108.2(15)
F3' C24 F1' 104.4(14)
F1 C24 F3 102.0(13)
F2 C24 F3 104.8(12)
F2' C24 C23 113.4(11)
F1 C24 C23 111.3(10)
F2 C24 C23 118.6(11)
F3' C24 C23 112.0(12)
F1' C24 C23 113.0(11)
F3 C24 C23 111.1(11)
O4 C25 O3 125.8(11)
O3 C25 O4' 126.8(11)
O4 C25 C26 112.9(10)
O3 C25 C26 115.7(8)
O4' C25 C26 113.2(10)
F5' C26 F4' 113.6(13)
F5 C26 F6 107.7(11)
F5 C26 F4 105.4(11)
F6 C26 F4 106.9(12)
F5' C26 F6' 106.1(13)
F4' C26 F6' 104.2(14)
F5' C26 C25 112.2(11)
F5 C26 C25 110.7(10)
F4' C26 C25 112.3(10)
F6 C26 C25 111.9(9)
F4 C26 C25 113.9(9)
F6' C26 C25 107.7(10)

loop_
_geom_bond_atom_site_label_1
_geom_bond_atom_site_label_2
_geom_bond_distance
Pt1 C1 2.013(7)
Pt1 C12 2.018(7)
Pt1 N1 2.028(5)
Pt1 N2 2.032(6)
Pt1 O3 2.136(5)
Pt1 O1 2.159(6)
N1 C11 1.342(11)
N1 C7 1.380(9)
N2 C22 1.329(10)
N2 C18 1.350(9)
O1 C23 1.262(10)
O2 C23 1.204(11)
O3 C25 1.220(10)
C1 C2 1.326(12)
C1 C6 1.464(11)
C2 C3 1.406(12)
C2 H2 0.9400
C3 C4 1.349(15)
C3 H3 0.9400
C4 C5 1.393(13)
C4 H4 0.9400
C5 C6 1.353(11)
C5 H5 0.9400
C6 C7 1.466(11)
C7 C8 1.381(10)
C8 C9 1.397(12)
C8 H8 0.9400
C9 C10 1.346(14)
C9 H9 0.9400
C10 C11 1.387(12)
C10 H10 0.9400
C11 H11 0.9400
C12 C13 1.331(11)
C12 C17 1.413(10)
C13 C14 1.409(12)
C13 H13 0.9400
C14 C15 1.299(13)
C14 H14 0.9400
C15 C16 1.425(13)
C15 H15 0.9400
C16 C17 1.345(12)
C16 H16 0.9400
C17 C18 1.501(11)
C18 C19 1.394(11)
C19 C20 1.389(13)
C19 H19 0.9400
C20 C21 1.315(14)
C20 H20 0.9400
C21 C22 1.395(12)
C21 H21 0.9400
C22 H22 0.9400
C23 C24 1.528(13)
C24 F2' 1.31(2)
C24 F1 1.332(19)
C24 F2 1.34(2)
C24 F3' 1.35(2)
C24 F1' 1.35(2)
C24 F3 1.36(2)
C25 O4 1.195(16)
C25 O4' 1.294(18)
C25 C26 1.542(13)
C26 F5' 1.272(19)
C26 F5 1.287(17)
C26 F4' 1.300(19)
C26 F6 1.330(17)
C26 F4 1.330(16)
C26 F6' 1.37(2)
